data_4032694
loop_
_publ_author_name
'Yahata, Kenzo'
'Ye, Ning'
'Iso, Kentaro'
'Ai, Yanran'
'Lee, Jihoon'
'Kishi, Yoshito'

_publ_section_title
;
 Stereocontrolled Synthesis of Left Halves of Halichondrins.
;
_journal_issue 17
_journal_name_full 'The Journal of organic chemistry'
_journal_page_first 8808
_journal_page_last 8830
_journal_paper_doi 10.1021/acs.joc.7b01284
_journal_volume 82
_journal_year 2017
_chemical_absolute_configuration ad
_chemical_formula_sum 'C20 H24 N2 O10'
_chemical_formula_weight 452.41
_space_group_crystal_system monoclinic
_space_group_IT_number 5
_space_group_name_Hall 'C 2y'
_space_group_name_H-M_alt 'C 1 2 1'
_symmetry_space_group_name_Hall 'C 2y'
_symmetry_space_group_name_H-M 'C 1 2 1'
_atom_sites_solution_hydrogens mixed
_audit_creation_method SHELXL-2014/6
_cell_angle_alpha 90
_cell_angle_beta 129.2367(18)
_cell_angle_gamma 90
_cell_formula_units_Z 4
_cell_length_a 25.2712(10)
_cell_length_b 5.6984(2)
_cell_length_c 18.5928(7)
_cell_measurement_reflns_used 8999
_cell_measurement_temperature 100(2)
_cell_measurement_theta_max 66.7
_cell_measurement_theta_min 3.06
_cell_volume 2073.80(14)
_computing_cell_refinement 'SAINT 8.34C (Bruker-AXS, 2014)'
_computing_data_collection 'APEX2 v2014.3.0 (Bruker-AXS, 2014)'
_computing_data_reduction 'SAINT 8.34C (Bruker-AXS, 2014)'
_computing_molecular_graphics 'Bruker SHELXTL (Sheldrick, 2008)'
_computing_publication_material 'Bruker SHELXTL (Sheldrick, 2008)'
_computing_structure_refinement 'SHELXL-2014 (Sheldrick, 2008)'
_computing_structure_solution 'SHELXT-2014 (Sheldrick, 2008)'
_diffrn_ambient_temperature 100(2)
_diffrn_measured_fraction_theta_full 0.988
_diffrn_measured_fraction_theta_max 0.987
_diffrn_measurement_device_type
;
Bruker D8 goniometer with CCD area detector  
;
_diffrn_measurement_method 'omega and phi scans'
_diffrn_radiation_monochromator graphite
_diffrn_radiation_source 'I\mS microfocus tube'
_diffrn_radiation_type CuK\a
_diffrn_radiation_wavelength 1.54178
_diffrn_reflns_av_R_equivalents 0.0362
_diffrn_reflns_av_unetI/netI 0.0190
_diffrn_reflns_Laue_measured_fraction_full 0.988
_diffrn_reflns_Laue_measured_fraction_max 0.987
_diffrn_reflns_limit_h_max 28
_diffrn_reflns_limit_h_min -30
_diffrn_reflns_limit_k_max 6
_diffrn_reflns_limit_k_min -6
_diffrn_reflns_limit_l_max 21
_diffrn_reflns_limit_l_min -22
_diffrn_reflns_number 25329
_diffrn_reflns_point_group_measured_fraction_full 0.947
_diffrn_reflns_point_group_measured_fraction_max 0.946
_diffrn_reflns_theta_full 66.700
_diffrn_reflns_theta_max 66.763
_diffrn_reflns_theta_min 3.069
_exptl_absorpt_coefficient_mu 1.003
_exptl_absorpt_correction_T_max 0.8642
_exptl_absorpt_correction_T_min 0.8041
_exptl_absorpt_correction_type multi-scan
_exptl_absorpt_process_details sadabs
_exptl_crystal_colour colorless
_exptl_crystal_density_diffrn 1.449
_exptl_crystal_description plate
_exptl_crystal_F_000 952
_exptl_crystal_size_max 0.180
_exptl_crystal_size_mid 0.120
_exptl_crystal_size_min 0.020
_refine_diff_density_max 0.374
_refine_diff_density_min -0.236
_refine_diff_density_rms 0.033
_refine_ls_abs_structure_details
;
 Flack x determined using 1386 quotients [(I+)-(I-)]/[(I+)+(I-)]
 (Parsons, Flack and Wagner, Acta Cryst. B69 (2013) 249-259).
;
_refine_ls_abs_structure_Flack -0.04(10)
_refine_ls_extinction_method none
_refine_ls_goodness_of_fit_ref 1.046
_refine_ls_hydrogen_treatment mixed
_refine_ls_matrix_type full
_refine_ls_number_parameters 298
_refine_ls_number_reflns 3481
_refine_ls_number_restraints 1
_refine_ls_restrained_S_all 1.046
_refine_ls_R_factor_all 0.0308
_refine_ls_R_factor_gt 0.0293
_refine_ls_shift/su_max 0.000
_refine_ls_shift/su_mean 0.000
_refine_ls_structure_factor_coef Fsqd
_refine_ls_weighting_details 'w=1/[\s^2^(Fo^2^)+(0.0412P)^2^+1.2276P] where P=(Fo^2^+2Fc^2^)/3'
_refine_ls_weighting_scheme calc
_refine_ls_wR_factor_gt 0.0759
_refine_ls_wR_factor_ref 0.0773
_reflns_Friedel_coverage 0.726
_reflns_Friedel_fraction_full 0.897
_reflns_Friedel_fraction_max 0.895
_reflns_number_gt 3354
_reflns_number_total 3481
_reflns_threshold_expression 'I > 2\s(I)'
_cod_data_source_file jo7b01284_si_002.cif
_cod_data_source_block diNO2-2
_cod_database_code 4032694
_shelx_space_group_comment
;
The symmetry employed for this shelxl refinement is uniquely defined
by the following loop, which should always be used as a source of
symmetry information in preference to the above space-group names.
They are only intended as comments.
;
_shelx_estimated_absorpt_t_min 0.840
_shelx_estimated_absorpt_t_max 0.980
_shelxl_version_number 2014/6

loop_
_space_group_symop_operation_xyz
'x, y, z'
'-x, y, -z'
'x+1/2, y+1/2, z'
'-x+1/2, y+1/2, -z'

loop_
_atom_site_label
_atom_site_type_symbol
_atom_site_fract_x
_atom_site_fract_y
_atom_site_fract_z
_atom_site_U_iso_or_equiv
_atom_site_adp_type
_atom_site_occupancy
_atom_site_site_symmetry_order
_atom_site_calc_flag
_atom_site_refinement_flags_posn
_atom_site_refinement_flags_adp
C1 C -0.41511(12) -0.3812(4) -0.99407(16) 0.0235(5) Uani 1 1 d . .
H1 H -0.4369 -0.3198 -0.9712 0.028 Uiso 1 1 calc R U
C2 C -0.42085(12) -0.2691(4) -1.06489(16) 0.0231(5) Uani 1 1 d . .
C3 C -0.38896(12) -0.3476(5) -1.09888(16) 0.0259(5) Uani 1 1 d . .
H3 H -0.3931 -0.2667 -1.1469 0.031 Uiso 1 1 calc R U
C4 C -0.35071(12) -0.5497(5) -1.05971(16) 0.0267(5) Uani 1 1 d . .
C5 C -0.34401(12) -0.6719(5) -0.99030(16) 0.0258(5) Uani 1 1 d . .
H5 H -0.3177 -0.8118 -0.9656 0.031 Uiso 1 1 calc R U
C6 C -0.37656(12) -0.5861(5) -0.95739(15) 0.0233(5) Uani 1 1 d . .
C7 C -0.36776(12) -0.7185(5) -0.88085(16) 0.0245(5) Uani 1 1 d . .
C8 C -0.38009(12) -0.6986(5) -0.76548(15) 0.0241(5) Uani 1 1 d . .
H8A H -0.3304 -0.6971 -0.7130 0.029 Uiso 1 1 calc R U
H8B H -0.3965 -0.8626 -0.7769 0.029 Uiso 1 1 calc R U
C9 C -0.41715(12) -0.5480(4) -0.74327(16) 0.0248(5) Uani 1 1 d . .
H9 H -0.4670 -0.5543 -0.7977 0.030 Uiso 1 1 calc R U
C10 C -0.40746(12) -0.6443(5) -0.65857(16) 0.0237(5) Uani 1 1 d . .
H10 H -0.4142 -0.8182 -0.6646 0.028 Uiso 1 1 calc R U
C11 C -0.45594(12) -0.5317(5) -0.64522(17) 0.0301(6) Uani 1 1 d . .
H11A H -0.4771 -0.3875 -0.6830 0.036 Uiso 1 1 calc R U
H11B H -0.4924 -0.6424 -0.6621 0.036 Uiso 1 1 calc R U
C12 C -0.40925(12) -0.4753(5) -0.54222(17) 0.0257(5) Uani 1 1 d . .
H12 H -0.4271 -0.3437 -0.5274 0.031 Uiso 1 1 calc R U
C13 C -0.34409(12) -0.4102(4) -0.52535(16) 0.0243(5) Uani 1 1 d . .
H13 H -0.3493 -0.2528 -0.5529 0.029 Uiso 1 1 calc R U
C14 C -0.28104(12) -0.4132(4) -0.42458(16) 0.0249(5) Uani 1 1 d . .
H14A H -0.2809 -0.2719 -0.3935 0.030 Uiso 1 1 calc R U
H14B H -0.2400 -0.4067 -0.4204 0.030 Uiso 1 1 calc R U
C15 C -0.27722(12) -0.6306(4) -0.37413(15) 0.0226(5) Uani 1 1 d . .
H15 H -0.2420 -0.6017 -0.3059 0.027 Uiso 1 1 calc R U
C16 C -0.34543(12) -0.6738(5) -0.39515(16) 0.0236(5) Uani 1 1 d . .
H16 H -0.3547 -0.5399 -0.3697 0.028 Uiso 1 1 calc R U
C17 C -0.34931(13) -0.9028(5) -0.35577(18) 0.0295(6) Uani 1 1 d . .
H17 H -0.3522 -1.0327 -0.3943 0.035 Uiso 1 1 calc R U
C18 C -0.41416(16) -0.9127(6) -0.3677(2) 0.0447(8) Uani 1 1 d . .
H18 H -0.4500 -0.8139 -0.4150 0.054 Uiso 1 1 calc R U
C19 C -0.4278(2) -1.0295(8) -0.3254(4) 0.0832(15) Uani 1 1 d . .
H19A H -0.3946 -1.1326 -0.2771 0.100 Uiso 1 1 calc R U
H19B H -0.4715 -1.0165 -0.3412 0.100 Uiso 1 1 calc R U
C20 C -0.28545(14) -0.9479(6) -0.25635(19) 0.0411(7) Uani 1 1 d . .
H20A H -0.2792 -0.8197 -0.2164 0.062 Uiso 1 1 calc R U
H20B H -0.2456 -0.9565 -0.2539 0.062 Uiso 1 1 calc R U
H20C H -0.2904 -1.0965 -0.2346 0.062 Uiso 1 1 calc R U
N1 N -0.46284(10) -0.0558(4) -1.10553(14) 0.0274(5) Uani 1 1 d . .
N2 N -0.31514(12) -0.6391(5) -1.09356(15) 0.0349(6) Uani 1 1 d . .
O1 O -0.48977(9) 0.0159(4) -1.07365(13) 0.0348(4) Uani 1 1 d . .
O2 O -0.46750(9) 0.0400(4) -1.16861(12) 0.0351(5) Uani 1 1 d . .
O3 O -0.31186(12) -0.5090(4) -1.14300(15) 0.0479(6) Uani 1 1 d . .
O4 O -0.29104(12) -0.8373(4) -1.07010(14) 0.0473(6) Uani 1 1 d . .
O5 O -0.39409(8) -0.6008(3) -0.84829(11) 0.0247(4) Uani 1 1 d . .
O6 O -0.33886(9) -0.9052(3) -0.85219(12) 0.0317(4) Uani 1 1 d . .
O7 O -0.39610(10) -0.3099(3) -0.72918(13) 0.0292(4) Uani 1 1 d . .
O8 O -0.33887(8) -0.5901(3) -0.57557(10) 0.0214(4) Uani 1 1 d . .
O9 O -0.40003(8) -0.6865(3) -0.49394(11) 0.0251(4) Uani 1 1 d . .
O10 O -0.25570(9) -0.8296(3) -0.39708(12) 0.0247(4) Uani 1 1 d . .
H10A H -0.2784(17) -0.827(6) -0.454(2) 0.040(9) Uiso 1 1 d . .
H7 H -0.351(2) -0.313(8) -0.683(3) 0.076(13) Uiso 1 1 d . .

loop_
_atom_site_aniso_label
_atom_site_aniso_U_11
_atom_site_aniso_U_22
_atom_site_aniso_U_33
_atom_site_aniso_U_23
_atom_site_aniso_U_13
_atom_site_aniso_U_12
C1 0.0206(11) 0.0263(13) 0.0204(10) -0.0038(10) 0.0115(9) -0.0041(10)
C2 0.0186(11) 0.0230(13) 0.0174(10) -0.0007(10) 0.0065(9) -0.0037(10)
C3 0.0241(11) 0.0300(14) 0.0197(11) -0.0019(11) 0.0120(10) -0.0066(11)
C4 0.0242(11) 0.0321(14) 0.0235(11) -0.0034(11) 0.0149(10) -0.0027(11)
C5 0.0231(12) 0.0267(13) 0.0235(11) -0.0002(11) 0.0128(10) -0.0001(11)
C6 0.0214(11) 0.0256(12) 0.0168(10) -0.0020(10) 0.0092(9) -0.0046(10)
C7 0.0215(11) 0.0264(14) 0.0218(11) -0.0005(11) 0.0119(10) -0.0018(11)
C8 0.0234(11) 0.0271(13) 0.0180(11) 0.0055(11) 0.0113(10) 0.0010(11)
C9 0.0213(11) 0.0267(14) 0.0212(11) 0.0047(11) 0.0110(10) -0.0001(11)
C10 0.0193(11) 0.0264(13) 0.0197(11) 0.0017(11) 0.0096(9) -0.0025(10)
C11 0.0207(11) 0.0424(17) 0.0254(12) 0.0105(12) 0.0137(10) 0.0046(12)
C12 0.0263(12) 0.0267(13) 0.0258(12) 0.0062(11) 0.0174(10) 0.0066(10)
C13 0.0283(12) 0.0191(12) 0.0271(12) 0.0005(11) 0.0182(11) 0.0000(10)
C14 0.0262(12) 0.0216(12) 0.0251(12) -0.0047(11) 0.0154(10) -0.0030(11)
C15 0.0244(11) 0.0230(13) 0.0190(11) -0.0034(10) 0.0131(9) 0.0022(10)
C16 0.0261(12) 0.0263(13) 0.0200(11) 0.0003(10) 0.0154(10) 0.0056(10)
C17 0.0318(13) 0.0340(15) 0.0296(12) 0.0077(12) 0.0227(11) 0.0068(12)
C18 0.0382(15) 0.059(2) 0.0440(16) 0.0234(17) 0.0294(14) 0.0133(16)
C19 0.076(3) 0.065(3) 0.150(4) 0.046(3) 0.092(3) 0.025(2)
C20 0.0371(15) 0.055(2) 0.0375(14) 0.0208(15) 0.0268(13) 0.0152(15)
N1 0.0228(10) 0.0288(12) 0.0218(10) 0.0018(9) 0.0099(9) -0.0011(9)
N2 0.0331(12) 0.0467(16) 0.0278(11) 0.0000(11) 0.0206(10) 0.0045(12)
O1 0.0359(10) 0.0365(11) 0.0303(9) 0.0051(9) 0.0202(8) 0.0087(9)
O2 0.0360(10) 0.0354(11) 0.0277(9) 0.0126(9) 0.0172(8) 0.0038(9)
O3 0.0617(14) 0.0548(14) 0.0494(12) 0.0069(11) 0.0457(12) 0.0044(12)
O4 0.0537(13) 0.0575(14) 0.0403(11) 0.0128(11) 0.0342(10) 0.0250(12)
O5 0.0264(8) 0.0277(9) 0.0204(8) 0.0052(7) 0.0150(7) 0.0024(8)
O6 0.0368(10) 0.0286(10) 0.0283(9) 0.0068(8) 0.0199(8) 0.0072(9)
O7 0.0341(10) 0.0246(9) 0.0321(9) 0.0056(8) 0.0224(9) 0.0024(8)
O8 0.0192(7) 0.0241(9) 0.0196(7) -0.0012(7) 0.0118(6) -0.0014(7)
O9 0.0222(8) 0.0318(10) 0.0206(8) 0.0032(8) 0.0133(7) -0.0002(7)
O10 0.0286(9) 0.0242(9) 0.0239(9) 0.0010(8) 0.0179(8) 0.0052(8)

loop_
_atom_type_symbol
_atom_type_description
_atom_type_scat_dispersion_real
_atom_type_scat_dispersion_imag
_atom_type_scat_source
C C 0.0181 0.0091 'International Tables Vol C Tables 4.2.6.8 and 6.1.1.4'
H H 0.0000 0.0000 'International Tables Vol C Tables 4.2.6.8 and 6.1.1.4'
N N 0.0311 0.0180 'International Tables Vol C Tables 4.2.6.8 and 6.1.1.4'
O O 0.0492 0.0322 'International Tables Vol C Tables 4.2.6.8 and 6.1.1.4'

loop_
_geom_angle_atom_site_label_1
_geom_angle_atom_site_label_2
_geom_angle_atom_site_label_3
_geom_angle
C2 C1 C6 118.2(2)
C2 C1 H1 120.9
C6 C1 H1 120.9
C3 C2 C1 123.1(2)
C3 C2 N1 118.4(2)
C1 C2 N1 118.5(2)
C2 C3 C4 116.6(2)
C2 C3 H3 121.7
C4 C3 H3 121.7
C3 C4 C5 123.1(2)
C3 C4 N2 118.4(2)
C5 C4 N2 118.5(2)
C4 C5 C6 118.6(2)
C4 C5 H5 120.7
C6 C5 H5 120.7
C5 C6 C1 120.4(2)
C5 C6 C7 117.9(2)
C1 C6 C7 121.7(2)
O6 C7 O5 125.5(2)
O6 C7 C6 123.3(2)
O5 C7 C6 111.2(2)
O5 C8 C9 107.1(2)
O5 C8 H8A 110.3
C9 C8 H8A 110.3
O5 C8 H8B 110.3
C9 C8 H8B 110.3
H8A C8 H8B 108.5
O7 C9 C8 111.7(2)
O7 C9 C10 110.8(2)
C8 C9 C10 110.7(2)
O7 C9 H9 107.8
C8 C9 H9 107.8
C10 C9 H9 107.8
O8 C10 C9 108.90(18)
O8 C10 C11 106.14(19)
C9 C10 C11 113.0(2)
O8 C10 H10 109.6
C9 C10 H10 109.6
C11 C10 H10 109.6
C12 C11 C10 103.26(19)
C12 C11 H11A 111.1
C10 C11 H11A 111.1
C12 C11 H11B 111.1
C10 C11 H11B 111.1
H11A C11 H11B 109.1
O9 C12 C13 110.62(19)
O9 C12 C11 107.6(2)
C13 C12 C11 100.88(19)
O9 C12 H12 112.4
C13 C12 H12 112.4
C11 C12 H12 112.4
O8 C13 C14 109.74(19)
O8 C13 C12 102.92(19)
C14 C13 C12 114.2(2)
O8 C13 H13 109.9
C14 C13 H13 109.9
C12 C13 H13 109.9
C13 C14 C15 112.4(2)
C13 C14 H14A 109.1
C15 C14 H14A 109.1
C13 C14 H14B 109.1
C15 C14 H14B 109.1
H14A C14 H14B 107.9
O10 C15 C14 110.42(18)
O10 C15 C16 112.1(2)
C14 C15 C16 110.6(2)
O10 C15 H15 107.9
C14 C15 H15 107.9
C16 C15 H15 107.9
O9 C16 C15 110.50(18)
O9 C16 C17 105.5(2)
C15 C16 C17 114.7(2)
O9 C16 H16 108.6
C15 C16 H16 108.6
C17 C16 H16 108.6
C18 C17 C20 113.0(2)
C18 C17 C16 110.7(2)
C20 C17 C16 112.7(2)
C18 C17 H17 106.6
C20 C17 H17 106.6
C16 C17 H17 106.6
C19 C18 C17 129.9(3)
C19 C18 H18 115.1
C17 C18 H18 115.1
C18 C19 H19A 120.0
C18 C19 H19B 120.0
H19A C19 H19B 120.0
C17 C20 H20A 109.5
C17 C20 H20B 109.5
H20A C20 H20B 109.5
C17 C20 H20C 109.5
H20A C20 H20C 109.5
H20B C20 H20C 109.5
O1 N1 O2 124.6(2)
O1 N1 C2 118.0(2)
O2 N1 C2 117.4(2)
O3 N2 O4 124.8(2)
O3 N2 C4 117.4(2)
O4 N2 C4 117.8(2)
C7 O5 C8 115.58(19)
C9 O7 H7 105(3)
C13 O8 C10 107.61(17)
C12 O9 C16 113.71(19)
C15 O10 H10A 106(2)

loop_
_geom_bond_atom_site_label_1
_geom_bond_atom_site_label_2
_geom_bond_distance
C1 C2 1.386(3)
C1 C6 1.392(4)
C1 H1 0.9500
C2 C3 1.376(3)
C2 N1 1.470(3)
C3 C4 1.378(4)
C3 H3 0.9500
C4 C5 1.380(4)
C4 N2 1.476(3)
C5 C6 1.388(4)
C5 H5 0.9500
C6 C7 1.498(3)
C7 O6 1.207(3)
C7 O5 1.330(3)
C8 O5 1.455(3)
C8 C9 1.508(4)
C8 H8A 0.9900
C8 H8B 0.9900
C9 O7 1.420(3)
C9 C10 1.534(3)
C9 H9 1.0000
C10 O8 1.448(3)
C10 C11 1.536(3)
C10 H10 1.0000
C11 C12 1.518(3)
C11 H11A 0.9900
C11 H11B 0.9900
C12 O9 1.430(3)
C12 C13 1.515(3)
C12 H12 1.0000
C13 O8 1.448(3)
C13 C14 1.508(3)
C13 H13 1.0000
C14 C15 1.520(3)
C14 H14A 0.9900
C14 H14B 0.9900
C15 O10 1.434(3)
C15 C16 1.527(3)
C15 H15 1.0000
C16 O9 1.441(3)
C16 C17 1.530(4)
C16 H16 1.0000
C17 C18 1.509(4)
C17 C20 1.521(4)
C17 H17 1.0000
C18 C19 1.234(5)
C18 H18 0.9500
C19 H19A 0.9500
C19 H19B 0.9500
C20 H20A 0.9800
C20 H20B 0.9800
C20 H20C 0.9800
N1 O1 1.221(3)
N1 O2 1.230(3)
N2 O3 1.224(3)
N2 O4 1.225(3)
O7 H7 0.89(5)
O10 H10A 0.82(3)

loop_
_geom_hbond_atom_site_label_D
_geom_hbond_atom_site_label_H
_geom_hbond_atom_site_label_A
_geom_hbond_distance_DH
_geom_hbond_distance_HA
_geom_hbond_distance_DA
_geom_hbond_angle_DHA
O10 H10A O8 0.82(3) 2.22(3) 2.910(2) 142(3)
O7 H7 O8 0.89(5) 2.41(5) 2.752(2) 103(3)
O10 H10A O9 0.82(3) 2.78(3) 2.984(2) 96(2)

loop_
_geom_torsion_atom_site_label_1
_geom_torsion_atom_site_label_2
_geom_torsion_atom_site_label_3
_geom_torsion_atom_site_label_4
_geom_torsion
C6 C1 C2 C3 -1.7(3)
C6 C1 C2 N1 178.5(2)
C1 C2 C3 C4 0.9(4)
N1 C2 C3 C4 -179.3(2)
C2 C3 C4 C5 0.4(4)
C2 C3 C4 N2 -179.5(2)
C3 C4 C5 C6 -0.9(4)
N2 C4 C5 C6 179.0(2)
C4 C5 C6 C1 0.1(4)
C4 C5 C6 C7 -178.9(2)
C2 C1 C6 C5 1.1(3)
C2 C1 C6 C7 -179.9(2)
C5 C6 C7 O6 -6.5(4)
C1 C6 C7 O6 174.5(2)
C5 C6 C7 O5 171.9(2)
C1 C6 C7 O5 -7.1(3)
O5 C8 C9 O7 -58.2(2)
O5 C8 C9 C10 177.81(18)
O7 C9 C10 O8 -49.8(2)
C8 C9 C10 O8 74.7(2)
O7 C9 C10 C11 67.9(3)
C8 C9 C10 C11 -167.6(2)
O8 C10 C11 C12 -14.7(3)
C9 C10 C11 C12 -133.9(2)
C10 C11 C12 O9 -80.7(2)
C10 C11 C12 C13 35.2(3)
O9 C12 C13 O8 69.8(2)
C11 C12 C13 O8 -43.8(2)
O9 C12 C13 C14 -49.1(3)
C11 C12 C13 C14 -162.7(2)
O8 C13 C14 C15 -69.5(3)
C12 C13 C14 C15 45.4(3)
C13 C14 C15 O10 77.2(3)
C13 C14 C15 C16 -47.5(3)
O10 C15 C16 O9 -68.9(3)
C14 C15 C16 O9 54.8(3)
O10 C15 C16 C17 50.3(3)
C14 C15 C16 C17 174.0(2)
O9 C16 C17 C18 -66.5(3)
C15 C16 C17 C18 171.6(2)
O9 C16 C17 C20 165.8(2)
C15 C16 C17 C20 43.9(3)
C20 C17 C18 C19 -30.7(6)
C16 C17 C18 C19 -158.3(5)
C3 C2 N1 O1 -178.4(2)
C1 C2 N1 O1 1.4(3)
C3 C2 N1 O2 0.6(3)
C1 C2 N1 O2 -179.6(2)
C3 C4 N2 O3 12.1(4)
C5 C4 N2 O3 -167.7(2)
C3 C4 N2 O4 -168.0(2)
C5 C4 N2 O4 12.1(4)
O6 C7 O5 C8 6.4(4)
C6 C7 O5 C8 -171.95(18)
C9 C8 O5 C7 -177.1(2)
C14 C13 O8 C10 157.93(19)
C12 C13 O8 C10 35.9(2)
C9 C10 O8 C13 108.8(2)
C11 C10 O8 C13 -13.2(2)
C13 C12 O9 C16 57.8(2)
C11 C12 O9 C16 167.08(18)
C15 C16 O9 C12 -61.7(2)
C17 C16 O9 C12 173.71(18)
